data_4328355
loop_
_publ_author_name
'Anne-Laure Rollet'
'Mathieu Allix'
'Emmanuel Veron'
'Michael Deschamps'
'Val\'erie Montouillout'
'Matthew R. Suchomel'
'Emmanuelle Suard'
'Maud Barre'
'Manuel Oca\~na'
'Aymeric Sadoc'
'Florent Boucher'
'Catherine Bessada'
'Dominique Massiot'
'Franck Fayon'

_publ_section_title
;
 Synthesis and Structure Resolution of RbLaF4
;
_journal_name_full 'Inorganic Chemistry'
_journal_page_first 2272
_journal_page_last 2282
_journal_paper_doi 10.1021/ic202301e
_journal_volume 51
_journal_year 2012
_chemical_formula_sum 'F4 La Rb'
_chemical_formula_weight 300.37
_space_group_IT_number 62
_symmetry_cell_setting orthorhombic
_symmetry_space_group_name_Hall '-P 2ac 2n'
_symmetry_space_group_name_H-M 'P n m a'
_audit_author_name 'M. Allix'
_audit_creation_date 2010-10-08T15:45
_audit_creation_method 'from EXP file using GSAS2CIF'
_audit_update_record ' 2010-10-08T15:45  Initial CIF as created by GSAS2CIF'
_cell_angle_alpha 90.0
_cell_angle_beta 90.0
_cell_angle_gamma 90.0
_cell_formula_units_Z 4
_cell_length_a 6.462812(15)
_cell_length_b 3.864979(8)
_cell_length_c 16.17629(4)
_cell_measurement_reflns_used 25
_cell_measurement_temperature 295
_cell_volume 404.0616(16)
_computing_structure_refinement GSAS
_diffrn_ambient_temperature 295
_diffrn_radiation_polarisn_ratio 0.99
_diffrn_radiation_probe x-ray
_diffrn_radiation_wavelength 0.41221
_exptl_absorpt_correction_T_max 1.00000
_exptl_absorpt_correction_T_min 1.00000
_exptl_absorpt_process_details
;   GSAS Absorption/surface roughness correction: function number 0
 No correction is applied.
;
_pd_block_id 2010-10-08T15:45|LaRbF4_FINAL_COMBINED_phase1|M._Allix||
_pd_calc_method 'Rietveld Refinement'
_pd_meas_number_of_points 67691
_pd_phase_name LaRbF4
_pd_proc_info_datetime 2010-10-08T15:45:53
_pd_proc_ls_background_function
;   GSAS Background function number 1 with 18 terms.
 Shifted Chebyshev function of 1st kind
      1:    243.357     2:    9.56931     3:   0.895665     4:   -68.9985    
      5:    67.8960     6:   -47.4010     7:    34.3961     8:   -29.1978    
      9:    26.9301    10:   -22.8859    11:    18.1007    12:   -11.6324    
     13:    9.65717    14:   -6.90509    15:    5.98191    16:    1.76996    
     17:   -3.41673    18:   0.822856    
;
_pd_proc_ls_prof_R_factor 0.0669
_pd_proc_ls_prof_wR_expected 0.0328
_pd_proc_ls_prof_wR_factor 0.0557
_pd_proc_number_of_points 67691
_refine_ls_goodness_of_fit_all 0.40
_refine_ls_matrix_type full
_refine_ls_number_parameters 102
_refine_ls_number_restraints 0
_refine_ls_R_Fsqd_factor 0.02808
_refine_ls_shift/su_max 0.04
_refine_ls_shift/su_mean 0.00
_reflns_d_resolution_high 0.488
_reflns_d_resolution_low 8.088
_reflns_limit_h_max 13
_reflns_limit_h_min 0
_reflns_limit_k_max 8
_reflns_limit_k_min 0
_reflns_limit_l_max 33
_reflns_limit_l_min -16
_reflns_number_total 3793
_cod_data_source_file ic202301e_si_001.cif
_cod_data_source_block LaRbF4_FINAL_COMBINED_publ
_cod_original_cell_volume 404.0620(16)
_cod_database_code 4328355
_cod_database_fobs_code 4328355
_gsas_exptl_extinct_corr_t_min 1.00000
_gsas_exptl_extinct_corr_t_max 1.00000

loop_
_symmetry_equiv_pos_site_id
_symmetry_equiv_pos_as_xyz
1 +x,+y,+z
2 -x+1/2,+y+1/2,+z+1/2
3 +x,-y+1/2,+z
4 -x+1/2,-y,+z+1/2
-1 -x,-y,-z
-2 +x+1/2,-y+1/2,-z+1/2
-3 -x,+y+1/2,-z
-4 +x+1/2,+y,-z+1/2

loop_
_atom_site_aniso_label
_atom_site_aniso_U_11
_atom_site_aniso_U_12
_atom_site_aniso_U_13
_atom_site_aniso_U_22
_atom_site_aniso_U_23
_atom_site_aniso_U_33
Rb 0.00904(27) 0.0 0.00072(22) 0.01788(29) 0.0 0.01316(27)
La1 0.00678(15) 0.0 -0.00039(19) 0.00580(14) 0.0 0.00858(17)
F1 0.0082(4) 0.0 0.00184(30) 0.0133(4) 0.0 0.0136(4)
F2 0.0090(4) 0.0 0.00404(32) 0.00830(35) 0.0 0.0093(4)
F3 0.0149(4) 0.0 0.0036(4) 0.0056(4) 0.0 0.0145(4)
F4 0.0151(5) 0.0 -0.00171(34) 0.0146(4) 0.0 0.0095(4)

loop_
_atom_site_type_symbol
_atom_site_label
_atom_site_fract_x
_atom_site_fract_y
_atom_site_fract_z
_atom_site_occupancy
_atom_site_thermal_displace_type
_atom_site_U_iso_or_equiv
_atom_site_symmetry_multiplicity
Rb Rb 0.27509(8) 0.75 0.200702(31) 1.0 Uani 0.01336 4
La La1 0.25179(6) 0.25 0.441189(20) 1.0 Uani 0.00705 4
F F1 0.13392(11) 0.25 0.03695(5) 1.0 Uani 0.01168 4
F F2 0.00067(10) 0.75 0.44397(5) 1.0 Uani 0.00885 4
F F3 0.39137(12) 0.75 0.36973(5) 1.0 Uani 0.01168 4
F F4 0.09340(12) 0.25 0.31114(5) 1.0 Uani 0.01309 4

loop_
_atom_type_symbol
_atom_type_scat_dispersion_real
_atom_type_scat_dispersion_imag
_atom_type_scat_Cromer_Mann_a1
_atom_type_scat_Cromer_Mann_a2
_atom_type_scat_Cromer_Mann_a3
_atom_type_scat_Cromer_Mann_a4
_atom_type_scat_Cromer_Mann_b1
_atom_type_scat_Cromer_Mann_b2
_atom_type_scat_Cromer_Mann_b3
_atom_type_scat_Cromer_Mann_b4
_atom_type_scat_Cromer_Mann_c
_atom_type_scat_source
_atom_type_number_in_cell
Rb+1 0.000 0.000 17.5816 1.71390 7.65980 14.7957 5.89810 0.16030 2.78170 31.2087 2.07820 International_Tables_Vol_C 4.0
La+3 0.000 0.000 20.2489 2.92070 19.3763 0.25070 11.6323 17.8211 0.33605 54.9453 2.40860 International_Tables_Vol_C 4.0
F-1 0.000 0.000 3.63220 5.27756 3.51057 14.7353 1.26064 0.44226 0.94071 47.3437 0.65340 International_Tables_Vol_C 16.0
B 0.000 0.000 2.05450 23.2185 1.33260 1.02100 1.09790 60.3498 0.70680 0.14030 -0.1932 International_Tables_Vol_C 0
N 0.000 0.000 12.2126 0.00570 3.13220 9.89330 2.01250 28.9975 1.16630 0.58260 -11.529 International_Tables_Vol_C 0

loop_
_geom_bond_atom_site_label_1
_geom_bond_atom_site_label_2
_geom_bond_distance
_geom_bond_site_symmetry_2
_geom_bond_publ_flag
Rb Rb 3.86500(10) 1_545 n
Rb Rb 3.86500(10) 1_565 n
Rb Rb 3.6036(4) -2_465 n
Rb Rb 3.6036(4) -2_565 n
Rb F1 3.4035(8) 1_555 n
Rb F1 3.4035(8) 1_565 n
Rb F2 2.7572(10) -2_565 n
Rb F3 2.8357(10) 1_555 n
Rb F3 2.7291(10) -2_465 n
Rb F4 2.8818(7) 1_555 n
Rb F4 2.8818(7) 1_565 n
Rb F4 2.8290(7) -2_555 n
Rb F4 2.8290(7) -2_565 n
La1 La1 3.86500(10) 1_545 n
La1 La1 3.86500(10) 1_565 n
La1 F1 2.5845(6) 2_545 n
La1 F1 2.5845(6) 2_555 n
La1 F1 2.4948(9) -2_555 n
La1 F2 2.5240(5) 1_545 n
La1 F2 2.5240(5) 1_555 n
La1 F2 2.4725(8) -1_566 n
La1 F3 2.4258(5) 1_545 n
La1 F3 2.4258(5) 1_555 n
La1 F3 3.8306(9) -1_666 n
La1 F4 2.3395(9) 1_555 n
F1 Rb 3.4035(8) 1_545 n
F1 Rb 3.4035(8) 1_555 n
F1 La1 2.5845(6) 2_544 n
F1 La1 2.5845(6) 2_554 n
F1 La1 2.4948(9) -2_455 n
F1 F1 3.86500(10) 1_545 n
F1 F1 3.86500(10) 1_565 n
F1 F1 2.8565(11) -1_555 n
F1 F1 2.8565(11) -1_565 n
F1 F2 2.7999(11) 2_544 n
F1 F2 3.0738(7) -2_555 n
F1 F2 3.0738(7) -2_565 n
F1 F3 2.7099(11) 2_544 n
F1 F3 2.9104(8) -2_455 n
F1 F3 2.9104(8) -2_465 n
F1 F4 3.8544(11) -2_555 n
F2 Rb 2.7572(10) -2_465 n
F2 La1 2.5240(5) 1_555 n
F2 La1 2.5240(5) 1_565 n
F2 La1 2.4725(8) -1_566 n
F2 F1 2.7999(11) 2_555 n
F2 F1 3.0738(7) -2_455 n
F2 F1 3.0738(7) -2_465 n
F2 F2 3.86500(10) 1_545 n
F2 F2 3.86500(10) 1_565 n
F2 F2 2.6496(12) -1_566 n
F2 F2 2.6496(12) -1_576 n
F2 F3 2.7961(10) 1_555 n
F2 F4 2.9513(9) 1_555 n
F2 F4 2.9513(9) 1_565 n
F3 Rb 2.8357(10) 1_555 n
F3 Rb 2.7291(10) -2_565 n
F3 La1 2.4258(5) 1_555 n
F3 La1 2.4258(5) 1_565 n
F3 La1 3.8306(9) -1_666 n
F3 F1 2.7099(11) 2_555 n
F3 F1 2.9104(8) -2_555 n
F3 F1 2.9104(8) -2_565 n
F3 F2 2.7961(10) 1_555 n
F3 F3 3.86500(10) 1_545 n
F3 F3 3.86500(10) 1_565 n
F3 F4 2.8881(9) 1_555 n
F3 F4 2.8881(9) 1_565 n
F3 F4 3.7417(10) -2_555 n
F3 F4 3.7417(10) -2_565 n
F4 Rb 2.8818(7) 1_545 n
F4 Rb 2.8818(7) 1_555 n
F4 Rb 2.8290(7) -2_455 n
F4 Rb 2.8290(7) -2_465 n
F4 La1 2.3395(9) 1_555 n
F4 F1 3.8544(11) -2_455 n
F4 F2 2.9513(9) 1_545 n
F4 F2 2.9513(9) 1_555 n
F4 F3 2.8881(9) 1_545 n
F4 F3 2.8881(9) 1_555 n
F4 F3 3.7417(10) -2_455 n
F4 F3 3.7417(10) -2_465 n
F4 F4 3.86500(10) 1_545 n
F4 F4 3.86500(10) 1_565 n
F4 F4 3.7888(9) -2_455 n
F4 F4 3.7888(9) -2_555 n

loop_
_pd_block_diffractogram_id
2010-10-08T15:45|LaRbF4_FINAL_COMBINED_H_01|M._Allix|11BM
2010-10-08T15:45|LaRbF4_FINAL_COMBINED_H_02|M._Allix|D2B

loop_
_pd_phase_block_id
2010-10-08T15:45|LaRbF4_FINAL_COMBINED_phase1|M._Allix||
2010-10-08T15:45|LaRbF4_FINAL_COMBINED_phase2|M._Allix||
2010-10-08T15:45|LaRbF4_FINAL_COMBINED_phase3|M._Allix||
